data_7058186
loop_
_publ_author_name
'Vos\'ahlo, Petr'
'Schulz, Ji\<r\'i'
'\<Skoch, Karel'
'C\'isa\<rov\'a, Ivana'
'\<St\<epni\<cka, Petr'

_publ_section_title
;
 Synthesis and characterisation of palladium(ii) complexes with hybrid
 phosphinoferrocene ligands bearing additional O-donor substituents
;
_journal_issue 11
_journal_name_full 'New Journal of Chemistry'
_journal_page_first 4463
_journal_paper_doi 10.1039/C9NJ00298G
_journal_volume 43
_journal_year 2019
_chemical_formula_moiety 'C38 H45 Fe N O3 P Pd, F6 P'
_chemical_formula_sum 'C38 H45 F6 Fe N O3 P2 Pd'
_chemical_formula_weight 901.94
_space_group_crystal_system triclinic
_space_group_IT_number 2
_space_group_name_Hall '-P 1'
_space_group_name_H-M_alt 'P -1'
_symmetry_space_group_name_Hall '-P 1'
_symmetry_space_group_name_H-M 'P -1'
_atom_sites_solution_hydrogens mixed
_atom_sites_solution_primary direct
_atom_sites_solution_secondary difmap
_audit_creation_method SHELXL-2014/7
_audit_update_record
;
2018-11-29 deposited with the CCDC.    2019-02-19 downloaded from the CCDC.
;
_cell_angle_alpha 100.4880(10)
_cell_angle_beta 96.4760(10)
_cell_angle_gamma 106.4900(10)
_cell_formula_units_Z 2
_cell_length_a 9.6869(2)
_cell_length_b 11.1888(3)
_cell_length_c 18.9142(4)
_cell_measurement_reflns_used 9920
_cell_measurement_temperature 150(2)
_cell_measurement_theta_max 27.52
_cell_measurement_theta_min 2.31
_cell_volume 1903.22(8)
_computing_cell_refinement 'SAINT V8.34A (Bruker AXS Inc., 2013)'
_computing_data_collection 'Bruker Instrument Service v2015.5.1.2'
_computing_data_reduction 'SAINT V8.34A (Bruker AXS Inc., 2013)'
_computing_molecular_graphics 'PLATON (Spek, 2003)'
_computing_publication_material 'PLATON (Spek, 2003)'
_computing_structure_refinement 'SHELXL-97 (Sheldrick, 2008)'
_computing_structure_solution 'SHELXS-97 (Sheldrick, 2008)'
_diffrn_ambient_temperature 150(2)
_diffrn_measured_fraction_theta_full 0.999
_diffrn_measured_fraction_theta_max 0.999
_diffrn_measurement_device_type 'Bruker APEX-II CCD'
_diffrn_measurement_method '\f and \w scans'
_diffrn_radiation_monochromator graphite
_diffrn_radiation_source 'fine-focus sealed tube'
_diffrn_radiation_type MoK\a
_diffrn_radiation_wavelength 0.71073
_diffrn_reflns_av_R_equivalents 0.0190
_diffrn_reflns_av_unetI/netI 0.0222
_diffrn_reflns_Laue_measured_fraction_full 0.999
_diffrn_reflns_Laue_measured_fraction_max 0.999
_diffrn_reflns_limit_h_max 12
_diffrn_reflns_limit_h_min -12
_diffrn_reflns_limit_k_max 13
_diffrn_reflns_limit_k_min -14
_diffrn_reflns_limit_l_max 24
_diffrn_reflns_limit_l_min -16
_diffrn_reflns_number 25340
_diffrn_reflns_point_group_measured_fraction_full 0.999
_diffrn_reflns_point_group_measured_fraction_max 0.999
_diffrn_reflns_theta_full 25.242
_diffrn_reflns_theta_max 27.500
_diffrn_reflns_theta_min 1.948
_exptl_absorpt_coefficient_mu 1.005
_exptl_absorpt_correction_T_max 0.81
_exptl_absorpt_correction_T_min 0.65
_exptl_absorpt_correction_type numerical
_exptl_absorpt_process_details 'SADABS V2014/5 (Bruker AXS Inc.)'
_exptl_crystal_colour orange
_exptl_crystal_density_diffrn 1.574
_exptl_crystal_description prism
_exptl_crystal_F_000 920
_exptl_crystal_size_max 0.300
_exptl_crystal_size_mid 0.240
_exptl_crystal_size_min 0.220
_refine_diff_density_max 0.950
_refine_diff_density_min -0.616
_refine_diff_density_rms 0.063
_refine_ls_extinction_method none
_refine_ls_goodness_of_fit_ref 1.051
_refine_ls_hydrogen_treatment constr
_refine_ls_matrix_type full
_refine_ls_number_parameters 475
_refine_ls_number_reflns 8760
_refine_ls_number_restraints 0
_refine_ls_restrained_S_all 1.051
_refine_ls_R_factor_all 0.0308
_refine_ls_R_factor_gt 0.0263
_refine_ls_shift/su_max 0.003
_refine_ls_shift/su_mean 0.000
_refine_ls_structure_factor_coef Fsqd
_refine_ls_weighting_details 'w=1/[\s^2^(Fo^2^)+(0.0317P)^2^+1.3346P] where P=(Fo^2^+2Fc^2^)/3'
_refine_ls_weighting_scheme calc
_refine_ls_wR_factor_gt 0.0656
_refine_ls_wR_factor_ref 0.0680
_reflns_number_gt 7777
_reflns_number_total 8760
_reflns_threshold_expression 'I > 2\s(I)'
_cod_data_source_file c9nj00298g3.cif
_cod_data_source_block pv90
_cod_depositor_comments 'Adding full bibliography for 7058185--7058194.cif.'
_cod_database_code 7058186
_shelx_shelxl_version_number 2014/7
_shelx_space_group_comment
;
The symmetry employed for this shelxl refinement is uniquely defined
by the following loop, which should always be used as a source of
symmetry information in preference to the above space-group names.
They are only intended as comments.
;
_shelx_estimated_absorpt_t_min 0.753
_shelx_estimated_absorpt_t_max 0.809

loop_
_space_group_symop_operation_xyz
'x, y, z'
'-x, -y, -z'

loop_
_atom_site_label
_atom_site_type_symbol
_atom_site_fract_x
_atom_site_fract_y
_atom_site_fract_z
_atom_site_U_iso_or_equiv
_atom_site_adp_type
_atom_site_occupancy
_atom_site_site_symmetry_order
_atom_site_calc_flag
_atom_site_refinement_flags_posn
_atom_site_refinement_flags_adp
Pd Pd 0.33814(2) 0.41665(2) 0.71694(2) 0.01759(5) Uani 1 1 d . .
Fe Fe 0.14330(3) 0.20004(2) 0.86009(2) 0.01877(6) Uani 1 1 d . .
P1 P 0.45187(5) 0.32023(4) 0.79022(2) 0.01674(9) Uani 1 1 d . .
O1 O -0.10410(18) 0.07217(16) 0.96779(8) 0.0385(4) Uani 1 1 d . .
H1O H 0.0059 0.0912 0.9688 0.046 Uiso 1 1 d R U
N N 0.22184(19) 0.50645(16) 0.65188(9) 0.0241(3) Uani 1 1 d . .
C1 C -0.0777(2) 0.10746(19) 0.84650(11) 0.0247(4) Uani 1 1 d . .
C2 C -0.0237(2) 0.0743(2) 0.78112(11) 0.0274(4) Uani 1 1 d . .
H2 H -0.0280 -0.0095 0.7574 0.033 Uiso 1 1 calc R U
C3 C 0.0379(2) 0.1890(2) 0.75759(12) 0.0300(5) Uani 1 1 d . .
H3 H 0.0811 0.1946 0.7151 0.036 Uiso 1 1 calc R U
C4 C 0.0239(2) 0.2926(2) 0.80799(13) 0.0308(5) Uani 1 1 d . .
H4 H 0.0563 0.3801 0.8056 0.037 Uiso 1 1 calc R U
C5 C -0.0475(2) 0.2428(2) 0.86333(12) 0.0287(4) Uani 1 1 d . .
H5 H -0.0708 0.2915 0.9043 0.034 Uiso 1 1 calc R U
C6 C 0.36256(19) 0.26388(17) 0.86196(10) 0.0193(3) Uani 1 1 d . .
C7 C 0.3214(2) 0.34103(18) 0.92002(10) 0.0224(4) Uani 1 1 d . .
H7 H 0.3349 0.4301 0.9270 0.027 Uiso 1 1 calc R U
C8 C 0.2568(2) 0.26023(19) 0.96539(10) 0.0255(4) Uani 1 1 d . .
H8 H 0.2203 0.2865 1.0081 0.031 Uiso 1 1 calc R U
C9 C 0.2559(2) 0.13381(19) 0.93607(10) 0.0234(4) Uani 1 1 d . .
H9 H 0.2179 0.0609 0.9554 0.028 Uiso 1 1 calc R U
C10 C 0.3218(2) 0.13546(18) 0.87298(10) 0.0211(4) Uani 1 1 d . .
H10 H 0.3367 0.0639 0.8430 0.025 Uiso 1 1 calc R U
C11 C -0.1614(2) 0.0194(2) 0.89012(12) 0.0305(4) Uani 1 1 d . .
C12 C 0.63534(19) 0.41707(17) 0.83579(10) 0.0193(3) Uani 1 1 d . .
C13 C 0.7212(2) 0.49947(19) 0.79900(11) 0.0252(4) Uani 1 1 d . .
H13 H 0.6830 0.5040 0.7514 0.030 Uiso 1 1 calc R U
C14 C 0.8624(2) 0.57484(19) 0.83204(12) 0.0287(4) Uani 1 1 d . .
H14 H 0.9213 0.6293 0.8065 0.034 Uiso 1 1 calc R U
C15 C 0.9174(2) 0.5708(2) 0.90199(12) 0.0302(4) Uani 1 1 d . .
H15 H 1.0137 0.6228 0.9246 0.036 Uiso 1 1 calc R U
C16 C 0.8318(2) 0.4906(2) 0.93917(11) 0.0284(4) Uani 1 1 d . .
H16 H 0.8692 0.4890 0.9875 0.034 Uiso 1 1 calc R U
C17 C 0.6919(2) 0.41286(18) 0.90611(10) 0.0229(4) Uani 1 1 d . .
H17 H 0.6347 0.3567 0.9314 0.027 Uiso 1 1 calc R U
C18 C 0.4767(2) 0.17479(17) 0.73889(10) 0.0204(4) Uani 1 1 d . .
C19 C 0.3550(2) 0.06841(19) 0.70837(11) 0.0259(4) Uani 1 1 d . .
H19 H 0.2600 0.0728 0.7135 0.031 Uiso 1 1 calc R U
C20 C 0.3711(3) -0.0437(2) 0.67059(12) 0.0322(5) Uani 1 1 d . .
H20 H 0.2876 -0.1165 0.6512 0.039 Uiso 1 1 calc R U
C21 C 0.5091(3) -0.0498(2) 0.66112(12) 0.0349(5) Uani 1 1 d . .
H21 H 0.5202 -0.1261 0.6344 0.042 Uiso 1 1 calc R U
C22 C 0.6303(2) 0.0555(2) 0.69059(12) 0.0319(5) Uani 1 1 d . .
H22 H 0.7248 0.0513 0.6842 0.038 Uiso 1 1 calc R U
C23 C 0.6152(2) 0.1675(2) 0.72949(10) 0.0251(4) Uani 1 1 d . .
H23 H 0.6993 0.2393 0.7498 0.030 Uiso 1 1 calc R U
C24 C -0.1502(3) -0.1141(2) 0.86920(13) 0.0417(6) Uani 1 1 d . .
H24A H -0.0472 -0.1103 0.8773 0.063 Uiso 1 1 calc R U
H24B H -0.1927 -0.1509 0.8175 0.063 Uiso 1 1 calc R U
H24C H -0.2034 -0.1675 0.8992 0.063 Uiso 1 1 calc R U
C25 C -0.3183(3) 0.0197(3) 0.88277(16) 0.0493(7) Uani 1 1 d . .
H25A H -0.3681 -0.0292 0.9156 0.074 Uiso 1 1 calc R U
H25B H -0.3681 -0.0194 0.8323 0.074 Uiso 1 1 calc R U
H25C H -0.3205 0.1080 0.8956 0.074 Uiso 1 1 calc R U
C26 C 0.3466(2) 0.56542(17) 0.79637(10) 0.0197(4) Uani 1 1 d . .
C27 C 0.2473(2) 0.62886(18) 0.77602(10) 0.0221(4) Uani 1 1 d . .
C28 C 0.2370(2) 0.73625(19) 0.82319(12) 0.0270(4) Uani 1 1 d . .
H28 H 0.1714 0.7793 0.8079 0.032 Uiso 1 1 calc R U
C29 C 0.3219(2) 0.78032(19) 0.89228(12) 0.0288(4) Uani 1 1 d . .
H29 H 0.3114 0.8507 0.9254 0.035 Uiso 1 1 calc R U
C30 C 0.4222(2) 0.72074(19) 0.91247(11) 0.0264(4) Uani 1 1 d . .
H30 H 0.4820 0.7515 0.9594 0.032 Uiso 1 1 calc R U
C31 C 0.4367(2) 0.61574(18) 0.86463(10) 0.0224(4) Uani 1 1 d . .
H31 H 0.5089 0.5782 0.8788 0.027 Uiso 1 1 calc R U
C32 C 0.1493(2) 0.5752(2) 0.70308(11) 0.0270(4) Uani 1 1 d . .
H32A H 0.0557 0.5155 0.7084 0.032 Uiso 1 1 calc R U
H32B H 0.1278 0.6453 0.6834 0.032 Uiso 1 1 calc R U
C33 C 0.3283(3) 0.5987(2) 0.62265(13) 0.0406(6) Uani 1 1 d . .
H33A H 0.3799 0.5533 0.5913 0.061 Uiso 1 1 calc R U
H33B H 0.3990 0.6614 0.6631 0.061 Uiso 1 1 calc R U
H33C H 0.2770 0.6429 0.5941 0.061 Uiso 1 1 calc R U
C34 C 0.1081(3) 0.4173(2) 0.59121(13) 0.0434(6) Uani 1 1 d . .
H34A H 0.0520 0.4648 0.5683 0.065 Uiso 1 1 calc R U
H34B H 0.0423 0.3516 0.6104 0.065 Uiso 1 1 calc R U
H34C H 0.1549 0.3764 0.5548 0.065 Uiso 1 1 calc R U
O2 O 0.30309(16) 0.26332(13) 0.62145(7) 0.0264(3) Uani 1 1 d . .
O3 O 0.3493(2) 0.13006(15) 0.53146(8) 0.0379(4) Uani 1 1 d . .
C35 C 0.3866(2) 0.23812(19) 0.58083(11) 0.0276(4) Uani 1 1 d . .
C36 C 0.5356(3) 0.3232(2) 0.58144(13) 0.0387(5) Uani 1 1 d . .
H36A H 0.5606 0.3980 0.6221 0.058 Uiso 1 1 calc R U
H36B H 0.5385 0.3512 0.5353 0.058 Uiso 1 1 calc R U
H36C H 0.6063 0.2765 0.5873 0.058 Uiso 1 1 calc R U
C37 C 0.2012(3) 0.0435(2) 0.52339(14) 0.0469(6) Uani 1 1 d . .
H37A H 0.1299 0.0763 0.4977 0.056 Uiso 1 1 calc R U
H37B H 0.1756 0.0351 0.5719 0.056 Uiso 1 1 calc R U
C38 C 0.1993(5) -0.0838(3) 0.47952(18) 0.0871(14) Uani 1 1 d . .
H38A H 0.2116 -0.0767 0.4296 0.131 Uiso 1 1 calc R U
H38B H 0.1057 -0.1482 0.4783 0.131 Uiso 1 1 calc R U
H38C H 0.2792 -0.1095 0.5021 0.131 Uiso 1 1 calc R U
P2 P 0.17650(7) 0.28744(6) 0.37524(3) 0.03439(13) Uani 1 1 d . .
F1 F 0.1867(3) 0.14927(19) 0.37114(10) 0.0888(8) Uani 1 1 d . .
F2 F 0.3071(2) 0.3165(3) 0.33081(11) 0.1045(9) Uani 1 1 d . .
F3 F 0.06006(17) 0.23726(15) 0.30049(7) 0.0480(4) Uani 1 1 d . .
F4 F 0.0469(2) 0.2638(2) 0.41909(9) 0.0743(6) Uani 1 1 d . .
F5 F 0.29200(19) 0.33783(17) 0.44981(8) 0.0590(4) Uani 1 1 d . .
F6 F 0.1711(2) 0.42819(16) 0.37778(12) 0.0756(6) Uani 1 1 d . .

loop_
_atom_site_aniso_label
_atom_site_aniso_U_11
_atom_site_aniso_U_22
_atom_site_aniso_U_33
_atom_site_aniso_U_23
_atom_site_aniso_U_13
_atom_site_aniso_U_12
Pd 0.01748(7) 0.01669(7) 0.01848(7) 0.00360(5) 0.00227(5) 0.00569(5)
Fe 0.01555(13) 0.01949(13) 0.02317(13) 0.00794(10) 0.00539(10) 0.00567(10)
P1 0.0143(2) 0.0171(2) 0.0192(2) 0.00453(17) 0.00339(17) 0.00493(17)
O1 0.0371(9) 0.0449(9) 0.0329(8) 0.0150(7) 0.0109(7) 0.0063(7)
N 0.0274(9) 0.0244(8) 0.0222(8) 0.0048(6) -0.0002(7) 0.0126(7)
C1 0.0162(9) 0.0277(10) 0.0314(10) 0.0126(8) 0.0041(8) 0.0050(8)
C2 0.0206(9) 0.0301(10) 0.0281(10) 0.0088(8) -0.0013(8) 0.0030(8)
C3 0.0168(9) 0.0440(12) 0.0313(10) 0.0196(9) 0.0020(8) 0.0064(9)
C4 0.0175(9) 0.0303(11) 0.0506(13) 0.0230(10) 0.0047(9) 0.0084(8)
C5 0.0190(9) 0.0286(10) 0.0449(12) 0.0157(9) 0.0101(9) 0.0111(8)
C6 0.0148(8) 0.0218(9) 0.0212(8) 0.0054(7) 0.0034(7) 0.0051(7)
C7 0.0219(9) 0.0204(9) 0.0225(9) 0.0023(7) 0.0035(7) 0.0047(7)
C8 0.0261(10) 0.0296(10) 0.0202(9) 0.0047(8) 0.0057(8) 0.0074(8)
C9 0.0209(9) 0.0288(10) 0.0231(9) 0.0129(8) 0.0038(7) 0.0072(8)
C10 0.0198(9) 0.0220(9) 0.0250(9) 0.0083(7) 0.0041(7) 0.0098(7)
C11 0.0254(10) 0.0303(11) 0.0338(11) 0.0139(9) 0.0063(9) 0.0010(8)
C12 0.0146(8) 0.0188(8) 0.0246(9) 0.0033(7) 0.0033(7) 0.0062(7)
C13 0.0224(10) 0.0261(10) 0.0277(10) 0.0075(8) 0.0059(8) 0.0070(8)
C14 0.0204(10) 0.0247(10) 0.0404(11) 0.0072(9) 0.0099(9) 0.0044(8)
C15 0.0161(9) 0.0276(10) 0.0416(12) -0.0008(9) 0.0010(8) 0.0054(8)
C16 0.0237(10) 0.0313(11) 0.0293(10) 0.0021(8) -0.0010(8) 0.0119(8)
C17 0.0202(9) 0.0232(9) 0.0265(9) 0.0054(8) 0.0050(7) 0.0085(7)
C18 0.0230(9) 0.0196(9) 0.0212(8) 0.0060(7) 0.0056(7) 0.0090(7)
C19 0.0241(10) 0.0238(9) 0.0301(10) 0.0049(8) 0.0064(8) 0.0082(8)
C20 0.0359(12) 0.0220(10) 0.0368(11) 0.0027(9) 0.0090(9) 0.0075(9)
C21 0.0441(13) 0.0292(11) 0.0359(12) 0.0024(9) 0.0087(10) 0.0209(10)
C22 0.0320(11) 0.0383(12) 0.0319(11) 0.0059(9) 0.0075(9) 0.0216(10)
C23 0.0230(10) 0.0297(10) 0.0246(9) 0.0054(8) 0.0036(8) 0.0117(8)
C24 0.0537(15) 0.0275(11) 0.0401(13) 0.0123(10) 0.0104(11) 0.0028(11)
C25 0.0278(12) 0.0651(18) 0.0616(17) 0.0377(14) 0.0158(12) 0.0072(12)
C26 0.0179(9) 0.0169(8) 0.0235(9) 0.0049(7) 0.0053(7) 0.0035(7)
C27 0.0168(9) 0.0219(9) 0.0268(9) 0.0049(7) 0.0037(7) 0.0049(7)
C28 0.0203(9) 0.0245(10) 0.0365(11) 0.0043(8) 0.0046(8) 0.0094(8)
C29 0.0266(10) 0.0217(9) 0.0337(11) -0.0030(8) 0.0048(9) 0.0066(8)
C30 0.0249(10) 0.0226(9) 0.0253(9) -0.0002(8) -0.0006(8) 0.0027(8)
C31 0.0195(9) 0.0199(9) 0.0268(9) 0.0046(7) 0.0024(7) 0.0054(7)
C32 0.0238(10) 0.0274(10) 0.0299(10) 0.0023(8) -0.0007(8) 0.0127(8)
C33 0.0537(15) 0.0424(13) 0.0416(13) 0.0270(11) 0.0177(11) 0.0251(12)
C34 0.0516(15) 0.0460(14) 0.0303(11) -0.0061(10) -0.0148(11) 0.0288(12)
O2 0.0316(8) 0.0242(7) 0.0224(7) 0.0017(5) 0.0017(6) 0.0104(6)
O3 0.0543(10) 0.0292(8) 0.0302(8) 0.0013(6) 0.0121(7) 0.0146(7)
C35 0.0376(12) 0.0256(10) 0.0220(9) 0.0062(8) 0.0029(8) 0.0138(9)
C36 0.0375(13) 0.0442(13) 0.0365(12) 0.0119(10) 0.0098(10) 0.0129(11)
C37 0.0622(17) 0.0299(12) 0.0341(12) -0.0023(10) 0.0013(12) 0.0003(12)
C38 0.143(4) 0.0370(16) 0.0552(19) -0.0126(14) 0.044(2) -0.0079(19)
P2 0.0385(3) 0.0451(3) 0.0265(3) 0.0084(2) 0.0038(2) 0.0243(3)
F1 0.146(2) 0.0633(12) 0.0588(11) -0.0071(9) -0.0337(12) 0.0675(13)
F2 0.0563(12) 0.216(3) 0.0687(13) 0.0547(16) 0.0293(10) 0.0633(16)
F3 0.0580(9) 0.0591(9) 0.0316(7) 0.0019(6) -0.0053(6) 0.0361(8)
F4 0.0546(11) 0.1056(15) 0.0419(9) -0.0005(9) 0.0206(8) -0.0015(10)
F5 0.0593(10) 0.0736(11) 0.0408(8) 0.0038(8) -0.0138(7) 0.0298(9)
F6 0.0596(11) 0.0413(9) 0.1106(16) 0.0139(10) -0.0293(11) 0.0106(8)

loop_
_atom_type_symbol
_atom_type_description
_atom_type_scat_dispersion_real
_atom_type_scat_dispersion_imag
_atom_type_scat_source
C C 0.0033 0.0016 'International Tables Vol C Tables 4.2.6.8 and 6.1.1.4'
H H 0.0000 0.0000 'International Tables Vol C Tables 4.2.6.8 and 6.1.1.4'
N N 0.0061 0.0033 'International Tables Vol C Tables 4.2.6.8 and 6.1.1.4'
O O 0.0106 0.0060 'International Tables Vol C Tables 4.2.6.8 and 6.1.1.4'
F F 0.0171 0.0103 'International Tables Vol C Tables 4.2.6.8 and 6.1.1.4'
P P 0.1023 0.0942 'International Tables Vol C Tables 4.2.6.8 and 6.1.1.4'
Fe Fe 0.3463 0.8444 'International Tables Vol C Tables 4.2.6.8 and 6.1.1.4'
Pd Pd -0.9988 1.0072 'International Tables Vol C Tables 4.2.6.8 and 6.1.1.4'

loop_
_geom_angle_atom_site_label_1
_geom_angle_atom_site_label_2
_geom_angle_atom_site_label_3
_geom_angle
C26 Pd N 82.75(7)
C26 Pd O2 171.22(7)
N Pd O2 88.78(6)
C26 Pd P1 95.58(5)
N Pd P1 176.74(5)
O2 Pd P1 92.77(4)
C7 Fe C6 41.37(7)
C7 Fe C5 113.70(8)
C6 Fe C5 147.84(8)
C7 Fe C4 104.80(8)
C6 Fe C4 115.34(8)
C5 Fe C4 40.96(8)
C7 Fe C3 127.73(8)
C6 Fe C3 108.47(8)
C5 Fe C3 68.20(9)
C4 Fe C3 40.28(9)
C7 Fe C2 167.73(8)
C6 Fe C2 131.13(8)
C5 Fe C2 68.28(9)
C4 Fe C2 68.29(9)
C3 Fe C2 40.63(8)
C7 Fe C8 40.81(7)
C6 Fe C8 68.79(7)
C5 Fe C8 106.00(9)
C4 Fe C8 126.71(9)
C3 Fe C8 165.33(9)
C2 Fe C8 151.42(8)
C7 Fe C1 148.00(8)
C6 Fe C1 170.20(8)
C5 Fe C1 40.68(8)
C4 Fe C1 68.59(8)
C3 Fe C1 68.23(8)
C2 Fe C1 40.51(8)
C8 Fe C1 116.82(8)
C7 Fe C10 68.82(8)
C6 Fe C10 41.12(7)
C5 Fe C10 167.96(8)
C4 Fe C10 151.02(8)
C3 Fe C10 120.39(8)
C2 Fe C10 111.96(8)
C8 Fe C10 67.70(8)
C1 Fe C10 131.72(8)
C7 Fe C9 68.54(8)
C6 Fe C9 68.66(7)
C5 Fe C9 128.69(8)
C4 Fe C9 165.68(9)
C3 Fe C9 153.57(9)
C2 Fe C9 120.48(8)
C8 Fe C9 40.22(8)
C1 Fe C9 109.89(8)
C10 Fe C9 40.05(7)
C6 P1 C12 104.57(8)
C6 P1 C18 102.19(8)
C12 P1 C18 104.07(8)
C6 P1 Pd 118.09(6)
C12 P1 Pd 114.31(6)
C18 P1 Pd 112.02(6)
C11 O1 H1O 101.4
C33 N C34 109.73(19)
C33 N C32 109.94(17)
C34 N C32 108.42(17)
C33 N Pd 108.46(13)
C34 N Pd 114.85(13)
C32 N Pd 105.31(11)
C2 C1 C5 107.54(17)
C2 C1 C11 128.50(19)
C5 C1 C11 123.86(19)
C2 C1 Fe 69.59(11)
C5 C1 Fe 68.96(11)
C11 C1 Fe 129.59(14)
C1 C2 C3 107.99(19)
C1 C2 Fe 69.90(12)
C3 C2 Fe 69.56(12)
C1 C2 H2 126.0
C3 C2 H2 126.0
Fe C2 H2 126.1
C4 C3 C2 108.44(18)
C4 C3 Fe 69.54(12)
C2 C3 Fe 69.82(11)
C4 C3 H3 125.8
C2 C3 H3 125.8
Fe C3 H3 126.4
C3 C4 C5 107.84(18)
C3 C4 Fe 70.18(11)
C5 C4 Fe 69.42(11)
C3 C4 H4 126.1
C5 C4 H4 126.1
Fe C4 H4 125.9
C1 C5 C4 108.18(19)
C1 C5 Fe 70.36(11)
C4 C5 Fe 69.62(11)
C1 C5 H5 125.9
C4 C5 H5 125.9
Fe C5 H5 125.7
C7 C6 C10 107.11(16)
C7 C6 P1 125.75(14)
C10 C6 P1 127.12(14)
C7 C6 Fe 69.11(11)
C10 C6 Fe 70.49(10)
P1 C6 Fe 126.44(10)
C8 C7 C6 107.81(16)
C8 C7 Fe 70.64(11)
C6 C7 Fe 69.52(11)
C8 C7 H7 126.1
C6 C7 H7 126.1
Fe C7 H7 125.3
C9 C8 C7 108.62(16)
C9 C8 Fe 70.55(11)
C7 C8 Fe 68.55(11)
C9 C8 H8 125.7
C7 C8 H8 125.7
Fe C8 H8 126.8
C10 C9 C8 107.97(16)
C10 C9 Fe 69.55(10)
C8 C9 Fe 69.23(11)
C10 C9 H9 126.0
C8 C9 H9 126.0
Fe C9 H9 126.8
C9 C10 C6 108.48(17)
C9 C10 Fe 70.41(11)
C6 C10 Fe 68.38(10)
C9 C10 H10 125.8
C6 C10 H10 125.8
Fe C10 H10 127.0
O1 C11 C24 109.56(18)
O1 C11 C25 103.54(19)
C24 C11 C25 112.2(2)
O1 C11 C1 109.22(16)
C24 C11 C1 111.79(18)
C25 C11 C1 110.20(18)
C17 C12 C13 119.38(17)
C17 C12 P1 122.22(14)
C13 C12 P1 118.40(14)
C14 C13 C12 120.06(19)
C14 C13 H13 120.0
C12 C13 H13 120.0
C15 C14 C13 120.21(19)
C15 C14 H14 119.9
C13 C14 H14 119.9
C14 C15 C16 119.94(19)
C14 C15 H15 120.0
C16 C15 H15 120.0
C15 C16 C17 120.35(19)
C15 C16 H16 119.8
C17 C16 H16 119.8
C16 C17 C12 120.04(18)
C16 C17 H17 120.0
C12 C17 H17 120.0
C19 C18 C23 118.89(18)
C19 C18 P1 119.52(14)
C23 C18 P1 121.59(15)
C20 C19 C18 120.65(19)
C20 C19 H19 119.7
C18 C19 H19 119.7
C19 C20 C21 120.0(2)
C19 C20 H20 120.0
C21 C20 H20 120.0
C22 C21 C20 119.7(2)
C22 C21 H21 120.1
C20 C21 H21 120.1
C21 C22 C23 120.5(2)
C21 C22 H22 119.7
C23 C22 H22 119.7
C22 C23 C18 120.14(19)
C22 C23 H23 119.9
C18 C23 H23 119.9
C11 C24 H24A 109.5
C11 C24 H24B 109.5
H24A C24 H24B 109.5
C11 C24 H24C 109.5
H24A C24 H24C 109.5
H24B C24 H24C 109.5
C11 C25 H25A 109.5
C11 C25 H25B 109.5
H25A C25 H25B 109.5
C11 C25 H25C 109.5
H25A C25 H25C 109.5
H25B C25 H25C 109.5
C31 C26 C27 117.55(17)
C31 C26 Pd 130.51(14)
C27 C26 Pd 111.88(13)
C28 C27 C26 121.13(18)
C28 C27 C32 120.81(17)
C26 C27 C32 118.03(17)
C29 C28 C27 120.28(19)
C29 C28 H28 119.9
C27 C28 H28 119.9
C30 C29 C28 119.23(19)
C30 C29 H29 120.4
C28 C29 H29 120.4
C29 C30 C31 120.81(19)
C29 C30 H30 119.6
C31 C30 H30 119.6
C26 C31 C30 120.86(18)
C26 C31 H31 119.6
C30 C31 H31 119.6
N C32 C27 109.65(16)
N C32 H32A 109.7
C27 C32 H32A 109.7
N C32 H32B 109.7
C27 C32 H32B 109.7
H32A C32 H32B 108.2
N C33 H33A 109.5
N C33 H33B 109.5
H33A C33 H33B 109.5
N C33 H33C 109.5
H33A C33 H33C 109.5
H33B C33 H33C 109.5
N C34 H34A 109.5
N C34 H34B 109.5
H34A C34 H34B 109.5
N C34 H34C 109.5
H34A C34 H34C 109.5
H34B C34 H34C 109.5
C35 O2 Pd 131.31(14)
C35 O3 C37 117.45(18)
O2 C35 O3 121.7(2)
O2 C35 C36 124.93(19)
O3 C35 C36 113.33(19)
C35 C36 H36A 109.5
C35 C36 H36B 109.5
H36A C36 H36B 109.5
C35 C36 H36C 109.5
H36A C36 H36C 109.5
H36B C36 H36C 109.5
O3 C37 C38 106.6(3)
O3 C37 H37A 110.4
C38 C37 H37A 110.4
O3 C37 H37B 110.4
C38 C37 H37B 110.4
H37A C37 H37B 108.6
C37 C38 H38A 109.5
C37 C38 H38B 109.5
H38A C38 H38B 109.5
C37 C38 H38C 109.5
H38A C38 H38C 109.5
H38B C38 H38C 109.5
F1 P2 F4 92.66(14)
F1 P2 F6 177.88(14)
F4 P2 F6 89.46(13)
F1 P2 F2 89.50(15)
F4 P2 F2 177.85(15)
F6 P2 F2 88.39(14)
F1 P2 F5 89.93(9)
F4 P2 F5 90.48(10)
F6 P2 F5 90.04(10)
F2 P2 F5 89.66(11)
F1 P2 F3 90.29(9)
F4 P2 F3 89.34(9)
F6 P2 F3 89.75(9)
F2 P2 F3 90.51(10)
F5 P2 F3 179.73(10)

loop_
_geom_bond_atom_site_label_1
_geom_bond_atom_site_label_2
_geom_bond_distance
Pd C26 2.0047(18)
Pd N 2.1385(16)
Pd O2 2.1734(13)
Pd P1 2.2745(5)
Fe C7 2.0281(19)
Fe C6 2.0335(18)
Fe C5 2.041(2)
Fe C4 2.044(2)
Fe C3 2.052(2)
Fe C2 2.055(2)
Fe C8 2.056(2)
Fe C1 2.0595(19)
Fe C10 2.0618(18)
Fe C9 2.0732(18)
P1 C6 1.8037(18)
P1 C12 1.8157(19)
P1 C18 1.8299(19)
O1 C11 1.459(3)
O1 H1O 1.0232
N C33 1.472(3)
N C34 1.483(3)
N C32 1.488(2)
C1 C2 1.425(3)
C1 C5 1.426(3)
C1 C11 1.517(3)
C2 C3 1.426(3)
C2 H2 0.9500
C3 C4 1.410(3)
C3 H3 0.9500
C4 C5 1.429(3)
C4 H4 0.9500
C5 H5 0.9500
C6 C7 1.435(3)
C6 C10 1.439(3)
C7 C8 1.424(3)
C7 H7 0.9500
C8 C9 1.420(3)
C8 H8 0.9500
C9 C10 1.416(3)
C9 H9 0.9500
C10 H10 0.9500
C11 C24 1.511(3)
C11 C25 1.512(3)
C12 C17 1.395(3)
C12 C13 1.398(3)
C13 C14 1.390(3)
C13 H13 0.9500
C14 C15 1.383(3)
C14 H14 0.9500
C15 C16 1.387(3)
C15 H15 0.9500
C16 C17 1.388(3)
C16 H16 0.9500
C17 H17 0.9500
C18 C19 1.393(3)
C18 C23 1.396(3)
C19 C20 1.385(3)
C19 H19 0.9500
C20 C21 1.388(3)
C20 H20 0.9500
C21 C22 1.380(3)
C21 H21 0.9500
C22 C23 1.388(3)
C22 H22 0.9500
C23 H23 0.9500
C24 H24A 0.9800
C24 H24B 0.9800
C24 H24C 0.9800
C25 H25A 0.9800
C25 H25B 0.9800
C25 H25C 0.9800
C26 C31 1.396(3)
C26 C27 1.407(3)
C27 C28 1.396(3)
C27 C32 1.498(3)
C28 C29 1.386(3)
C28 H28 0.9500
C29 C30 1.382(3)
C29 H29 0.9500
C30 C31 1.398(3)
C30 H30 0.9500
C31 H31 0.9500
C32 H32A 0.9900
C32 H32B 0.9900
C33 H33A 0.9800
C33 H33B 0.9800
C33 H33C 0.9800
C34 H34A 0.9800
C34 H34B 0.9800
C34 H34C 0.9800
O2 C35 1.231(2)
O3 C35 1.315(3)
O3 C37 1.459(3)
C35 C36 1.484(3)
C36 H36A 0.9800
C36 H36B 0.9800
C36 H36C 0.9800
C37 C38 1.507(4)
C37 H37A 0.9900
C37 H37B 0.9900
C38 H38A 0.9800
C38 H38B 0.9800
C38 H38C 0.9800
P2 F1 1.5653(18)
P2 F4 1.5682(17)
P2 F6 1.5829(18)
P2 F2 1.587(2)
P2 F5 1.5985(16)
P2 F3 1.6057(15)
